data_4028241
loop_
_publ_author_name
'Barbara Mohar'
'Alen \<Cusak'
'Barbara Modec'
'Michel Stephan'

_publ_section_title
;
 P-Stereogenic Phospholanes or Phosphorinanes from o-Biarylylphosphines:
 Two Bridges Not Too Far
;
_journal_name_full 'Journal of Organic Chemistry'
_journal_page_first 4665
_journal_page_last 4673
_journal_paper_doi 10.1021/jo400565b
_journal_volume 78
_journal_year 2013
_chemical_formula_sum 'C28 H25 O3 P'
_chemical_formula_weight 440.45
_chemical_name_systematic
; 
 ? 
;
_space_group_IT_number 96
_symmetry_cell_setting tetragonal
_symmetry_space_group_name_Hall 'P 4nw 2abw'
_symmetry_space_group_name_H-M 'P 43 21 2'
_atom_sites_solution_hydrogens geom
_atom_sites_solution_primary direct
_atom_sites_solution_secondary difmap
_audit_creation_method SHELXL-97
_cell_angle_alpha 90.00
_cell_angle_beta 90.00
_cell_angle_gamma 90.00
_cell_formula_units_Z 8
_cell_length_a 11.77150(10)
_cell_length_b 11.77150(10)
_cell_length_c 33.0827(5)
_cell_measurement_temperature 150(2)
_cell_volume 4584.21(9)
_computing_structure_refinement 'SHELXL-97 (Sheldrick, 1997)'
_computing_structure_solution 'SHELXS-97 (Sheldrick, 1990)'
_diffrn_ambient_temperature 150(2)
_diffrn_detector_area_resol_mean 10.4933
_diffrn_measured_fraction_theta_full 0.952
_diffrn_measured_fraction_theta_max 0.952
_diffrn_measurement_device_type 'Agilent Supernova Dual/Cu at zero/Atlas'
_diffrn_measurement_method \w-scans
_diffrn_radiation_monochromator mirror
_diffrn_radiation_source 'SuperNova (Mo) x-ray Source'
_diffrn_radiation_type MoK\a
_diffrn_radiation_wavelength 0.71073
_diffrn_reflns_av_R_equivalents 0.0337
_diffrn_reflns_av_sigmaI/netI 0.0281
_diffrn_reflns_limit_h_max 13
_diffrn_reflns_limit_h_min -15
_diffrn_reflns_limit_k_max 15
_diffrn_reflns_limit_k_min -15
_diffrn_reflns_limit_l_max 45
_diffrn_reflns_limit_l_min -45
_diffrn_reflns_number 32101
_diffrn_reflns_theta_full 30.30
_diffrn_reflns_theta_max 30.30
_diffrn_reflns_theta_min 3.01
_exptl_absorpt_coefficient_mu 0.147
_exptl_absorpt_correction_T_max 0.9854
_exptl_absorpt_correction_T_min 0.9796
_exptl_absorpt_correction_type multi-scan
_exptl_absorpt_process_details '(CrysAlis PRO; Agilent, 2011)'
_exptl_crystal_colour colourless
_exptl_crystal_density_diffrn 1.276
_exptl_crystal_description block
_exptl_crystal_F_000 1856
_exptl_crystal_size_max 0.14
_exptl_crystal_size_mid 0.12
_exptl_crystal_size_min 0.10
_refine_diff_density_max 0.371
_refine_diff_density_min -0.339
_refine_diff_density_rms 0.043
_refine_ls_abs_structure_details 'Flack H D (1983), Acta Cryst. A39, 876-881'
_refine_ls_abs_structure_Flack -0.07(8)
_refine_ls_extinction_method none
_refine_ls_goodness_of_fit_ref 1.063
_refine_ls_hydrogen_treatment mixed
_refine_ls_matrix_type full
_refine_ls_number_parameters 310
_refine_ls_number_reflns 6415
_refine_ls_number_restraints 0
_refine_ls_restrained_S_all 1.063
_refine_ls_R_factor_all 0.0463
_refine_ls_R_factor_gt 0.0394
_refine_ls_shift/su_max 0.001
_refine_ls_shift/su_mean 0.000
_refine_ls_structure_factor_coef Fsqd
_refine_ls_weighting_details 'calc w=1/[\s^2^(Fo^2^)+(0.0445P)^2^+1.4542P] where P=(Fo^2^+2Fc^2^)/3'
_refine_ls_weighting_scheme calc
_refine_ls_wR_factor_gt 0.0948
_refine_ls_wR_factor_ref 0.0985
_reflns_number_gt 5838
_reflns_number_total 6415
_reflns_threshold_expression >2sigma(I)
_cod_data_source_file jo400565b_si_002_3.cif
_cod_data_source_block 7
_cod_database_code 4028241

loop_
_symmetry_equiv_pos_as_xyz
'x, y, z'
'-x, -y, z+1/2'
'x+1/2, -y+1/2, -z+1/4'
'-x+1/2, y+1/2, -z+3/4'
'-y, -x, -z+1/2'
'y, x, -z'
'y+1/2, -x+1/2, z+1/4'
'-y+1/2, x+1/2, z+3/4'

loop_
_atom_site_label
_atom_site_type_symbol
_atom_site_fract_x
_atom_site_fract_y
_atom_site_fract_z
_atom_site_U_iso_or_equiv
_atom_site_adp_type
_atom_site_occupancy
_atom_site_symmetry_multiplicity
_atom_site_calc_flag
_atom_site_refinement_flags
P1 P 0.70134(3) 0.06318(3) 0.528491(11) 0.01962(9) Uani 1 1 d .
O1 O 0.90981(12) -0.05680(11) 0.39653(4) 0.0315(3) Uani 1 1 d .
O2 O 0.33566(11) -0.02193(11) 0.44864(5) 0.0385(3) Uani 1 1 d .
O3 O 0.80511(10) 0.03824(10) 0.55274(3) 0.0284(3) Uani 1 1 d .
C1 C 0.84203(14) 0.03188(14) 0.41364(5) 0.0233(3) Uani 1 1 d .
C2 C 0.80482(14) 0.00044(13) 0.45661(5) 0.0226(3) Uani 1 1 d .
C2O C 0.2262(2) 0.0101(3) 0.43660(14) 0.0989(15) Uani 1 1 d .
H2O1 H 0.2114 0.0865 0.4453 0.148 Uiso 1 1 calc R
H2O2 H 0.1715 -0.0403 0.4485 0.148 Uiso 1 1 calc R
H2O3 H 0.2206 0.0060 0.4077 0.148 Uiso 1 1 calc R
C3 C 0.72851(13) 0.09332(13) 0.47563(4) 0.0206(3) Uani 1 1 d .
C11 C 0.90205(14) 0.14599(14) 0.41169(5) 0.0230(3) Uani 1 1 d .
C12 C 0.98907(16) 0.17316(17) 0.43837(6) 0.0330(4) Uani 1 1 d .
H12 H 1.0117 0.1203 0.4577 0.040 Uiso 1 1 calc R
C13 C 1.04263(19) 0.27788(19) 0.43665(6) 0.0424(5) Uani 1 1 d .
H13 H 1.1009 0.2945 0.4547 0.051 Uiso 1 1 calc R
C14 C 1.00993(18) 0.35775(18) 0.40830(6) 0.0402(4) Uani 1 1 d .
H14 H 1.0462 0.4279 0.4072 0.048 Uiso 1 1 calc R
C15 C 0.92311(17) 0.33283(16) 0.38172(6) 0.0348(4) Uani 1 1 d .
H15 H 0.9004 0.3863 0.3627 0.042 Uiso 1 1 calc R
C16 C 0.86945(15) 0.22739(15) 0.38351(5) 0.0273(3) Uani 1 1 d .
H16 H 0.8109 0.2112 0.3655 0.033 Uiso 1 1 calc R
C21 C 0.62731(14) 0.18705(13) 0.54756(4) 0.0220(3) Uani 1 1 d .
C22 C 0.51802(15) 0.21788(16) 0.53608(5) 0.0309(4) Uani 1 1 d .
H22 H 0.4773 0.1715 0.5185 0.037 Uiso 1 1 calc R
C23 C 0.46882(17) 0.31732(17) 0.55052(6) 0.0374(4) Uani 1 1 d .
H23 H 0.3957 0.3374 0.5426 0.045 Uiso 1 1 calc R
C24 C 0.52900(18) 0.38648(16) 0.57680(6) 0.0376(4) Uani 1 1 d .
H24 H 0.4965 0.4531 0.5865 0.045 Uiso 1 1 calc R
C25 C 0.63676(18) 0.35631(17) 0.58845(6) 0.0364(5) Uani 1 1 d .
H25 H 0.6768 0.4029 0.6061 0.044 Uiso 1 1 calc R
C26 C 0.68694(16) 0.25753(15) 0.57431(5) 0.0283(4) Uani 1 1 d .
H26 H 0.7599 0.2381 0.5825 0.034 Uiso 1 1 calc R
C31 C 0.61621(13) 0.10741(13) 0.45400(4) 0.0203(3) Uani 1 1 d .
C32 C 0.52747(14) 0.02878(13) 0.45995(4) 0.0203(3) Uani 1 1 d .
C33 C 0.42341(15) 0.05011(14) 0.44010(5) 0.0268(3) Uani 1 1 d .
C34 C 0.41066(16) 0.14232(16) 0.41422(6) 0.0332(4) Uani 1 1 d .
H34 H 0.3423 0.1538 0.4008 0.040 Uiso 1 1 calc R
C35 C 0.49990(17) 0.21688(16) 0.40858(5) 0.0323(4) Uani 1 1 d .
H35 H 0.4914 0.2782 0.3911 0.039 Uiso 1 1 calc R
C36 C 0.60127(14) 0.20126(14) 0.42855(5) 0.0264(3) Uani 1 1 d .
H36 H 0.6600 0.2532 0.4251 0.032 Uiso 1 1 calc R
C41 C 0.60737(13) -0.05643(13) 0.52380(4) 0.0211(3) Uani 1 1 d .
C42 C 0.61577(17) -0.14424(15) 0.55189(5) 0.0312(4) Uani 1 1 d .
H42 H 0.6618 -0.1358 0.5746 0.037 Uiso 1 1 calc R
C43 C 0.5557(2) -0.24412(16) 0.54611(6) 0.0421(5) Uani 1 1 d .
H43 H 0.5579 -0.3011 0.5656 0.050 Uiso 1 1 calc R
C44 C 0.49240(19) -0.25858(16) 0.51117(6) 0.0383(4) Uani 1 1 d .
H44 H 0.4551 -0.3270 0.5065 0.046 Uiso 1 1 calc R
C45 C 0.48431(16) -0.17144(14) 0.48306(5) 0.0292(4) Uani 1 1 d .
H45 H 0.4413 -0.1823 0.4598 0.035 Uiso 1 1 calc R
C46 C 0.53946(13) -0.06767(13) 0.48902(4) 0.0218(3) Uani 1 1 d .
H1 H 0.7766(18) 0.0334(17) 0.3960(6) 0.027(5) Uiso 1 1 d .
H2A H 0.8706(18) -0.0093(16) 0.4735(6) 0.027(5) Uiso 1 1 d .
H2B H 0.7601(14) -0.0751(15) 0.4557(5) 0.013(4) Uiso 1 1 d .
H3 H 0.7711(15) 0.1666(16) 0.4746(5) 0.021(4) Uiso 1 1 d .
H1O H 0.946(2) -0.089(2) 0.4160(8) 0.054(7) Uiso 1 1 d .

loop_
_atom_site_aniso_label
_atom_site_aniso_U_11
_atom_site_aniso_U_22
_atom_site_aniso_U_33
_atom_site_aniso_U_23
_atom_site_aniso_U_13
_atom_site_aniso_U_12
P1 0.02077(19) 0.01907(19) 0.01902(16) -0.00213(14) 0.00097(15) -0.00149(15)
O1 0.0387(7) 0.0314(7) 0.0245(6) -0.0025(5) 0.0076(5) 0.0122(6)
O2 0.0264(7) 0.0300(7) 0.0589(8) 0.0089(6) -0.0136(6) -0.0052(5)
O3 0.0265(6) 0.0307(6) 0.0280(5) -0.0007(5) -0.0045(5) -0.0020(5)
C1 0.0229(8) 0.0258(8) 0.0212(7) -0.0016(6) 0.0042(6) 0.0041(6)
C2 0.0231(8) 0.0225(8) 0.0221(7) 0.0000(6) 0.0054(6) 0.0053(6)
C2O 0.0330(13) 0.0510(16) 0.213(4) 0.057(2) -0.0456(19) -0.0133(11)
C3 0.0202(7) 0.0198(7) 0.0217(6) -0.0002(6) 0.0055(6) -0.0005(5)
C11 0.0207(8) 0.0271(8) 0.0213(7) -0.0023(6) 0.0060(6) 0.0027(6)
C12 0.0288(9) 0.0384(11) 0.0317(9) 0.0028(7) -0.0016(7) -0.0023(7)
C13 0.0372(11) 0.0470(12) 0.0430(10) -0.0030(9) -0.0051(9) -0.0115(9)
C14 0.0413(12) 0.0296(10) 0.0497(11) -0.0043(8) 0.0079(9) -0.0077(8)
C15 0.0382(10) 0.0270(9) 0.0391(9) 0.0024(7) 0.0084(8) 0.0052(7)
C16 0.0261(9) 0.0296(9) 0.0263(7) 0.0005(7) 0.0040(6) 0.0044(6)
C21 0.0266(8) 0.0194(7) 0.0201(6) -0.0025(6) 0.0064(6) -0.0050(6)
C22 0.0283(9) 0.0312(9) 0.0334(9) -0.0117(7) 0.0034(7) -0.0006(7)
C23 0.0349(10) 0.0364(11) 0.0409(10) -0.0097(8) 0.0063(8) 0.0076(8)
C24 0.0480(12) 0.0244(9) 0.0406(10) -0.0101(8) 0.0169(9) -0.0017(8)
C25 0.0443(11) 0.0312(10) 0.0338(9) -0.0155(8) 0.0133(8) -0.0155(8)
C26 0.0310(9) 0.0296(9) 0.0242(7) -0.0066(7) 0.0045(7) -0.0092(7)
C31 0.0235(7) 0.0202(7) 0.0172(6) -0.0012(6) 0.0038(6) 0.0033(6)
C32 0.0254(8) 0.0173(7) 0.0184(6) -0.0013(5) -0.0003(6) 0.0014(6)
C33 0.0265(8) 0.0222(8) 0.0318(8) -0.0001(6) -0.0041(7) -0.0008(6)
C34 0.0321(10) 0.0324(9) 0.0352(9) 0.0052(7) -0.0080(7) 0.0050(8)
C35 0.0400(10) 0.0279(9) 0.0291(8) 0.0099(7) 0.0024(7) 0.0067(7)
C36 0.0287(8) 0.0228(8) 0.0276(7) 0.0040(6) 0.0087(6) 0.0025(6)
C41 0.0248(7) 0.0180(7) 0.0207(7) -0.0012(6) 0.0009(6) -0.0016(6)
C42 0.0428(10) 0.0262(9) 0.0246(7) 0.0030(7) -0.0079(7) -0.0063(7)
C43 0.0639(14) 0.0262(9) 0.0360(9) 0.0119(8) -0.0143(10) -0.0130(9)
C44 0.0518(12) 0.0217(9) 0.0412(10) 0.0040(8) -0.0127(9) -0.0127(8)
C45 0.0348(9) 0.0208(8) 0.0321(8) -0.0004(6) -0.0089(7) -0.0036(6)
C46 0.0256(8) 0.0182(7) 0.0217(7) -0.0003(6) -0.0010(6) -0.0011(6)

loop_
_atom_type_symbol
_atom_type_description
_atom_type_scat_dispersion_real
_atom_type_scat_dispersion_imag
_atom_type_scat_source
C C 0.0033 0.0016 'International Tables Vol C Tables 4.2.6.8 and 6.1.1.4'
H H 0.0000 0.0000 'International Tables Vol C Tables 4.2.6.8 and 6.1.1.4'
O O 0.0106 0.0060 'International Tables Vol C Tables 4.2.6.8 and 6.1.1.4'
P P 0.1023 0.0942 'International Tables Vol C Tables 4.2.6.8 and 6.1.1.4'

loop_
_geom_angle_atom_site_label_1
_geom_angle_atom_site_label_2
_geom_angle_atom_site_label_3
_geom_angle
O3 P1 C41 113.37(7)
O3 P1 C21 111.42(7)
C41 P1 C21 111.37(7)
O3 P1 C3 114.40(7)
C41 P1 C3 100.29(7)
C21 P1 C3 105.26(7)
C1 O1 H1O 107.3(17)
C33 O2 C2O 118.02(16)
O1 C1 C11 111.66(13)
O1 C1 C2 110.49(13)
C11 C1 C2 112.68(13)
O1 C1 H1 102.7(12)
C11 C1 H1 109.2(12)
C2 C1 H1 109.6(12)
C1 C2 C3 111.85(13)
C1 C2 H2A 109.7(12)
C3 C2 H2A 108.4(12)
C1 C2 H2B 109.1(9)
C3 C2 H2B 108.8(9)
H2A C2 H2B 108.9(15)
O2 C2O H2O1 109.5
O2 C2O H2O2 109.5
H2O1 C2O H2O2 109.5
O2 C2O H2O3 109.5
H2O1 C2O H2O3 109.5
H2O2 C2O H2O3 109.5
C31 C3 C2 113.08(13)
C31 C3 P1 108.89(10)
C2 C3 P1 110.86(11)
C31 C3 H3 109.1(11)
C2 C3 H3 107.8(11)
P1 C3 H3 106.9(10)
C12 C11 C16 118.08(17)
C12 C11 C1 121.30(16)
C16 C11 C1 120.61(15)
C13 C12 C11 120.94(18)
C13 C12 H12 119.5
C11 C12 H12 119.5
C14 C13 C12 120.40(19)
C14 C13 H13 119.8
C12 C13 H13 119.8
C15 C14 C13 119.60(18)
C15 C14 H14 120.2
C13 C14 H14 120.2
C14 C15 C16 119.87(18)
C14 C15 H15 120.1
C16 C15 H15 120.1
C11 C16 C15 121.11(17)
C11 C16 H16 119.4
C15 C16 H16 119.4
C22 C21 C26 118.79(15)
C22 C21 P1 124.07(12)
C26 C21 P1 117.08(13)
C21 C22 C23 120.77(17)
C21 C22 H22 119.6
C23 C22 H22 119.6
C24 C23 C22 119.80(19)
C24 C23 H23 120.1
C22 C23 H23 120.1
C25 C24 C23 119.77(18)
C25 C24 H24 120.1
C23 C24 H24 120.1
C24 C25 C26 121.10(17)
C24 C25 H25 119.5
C26 C25 H25 119.5
C25 C26 C21 119.76(17)
C25 C26 H26 120.1
C21 C26 H26 120.1
C36 C31 C32 120.60(15)
C36 C31 C3 118.74(14)
C32 C31 C3 120.65(14)
C31 C32 C33 117.46(14)
C31 C32 C46 121.25(14)
C33 C32 C46 121.07(14)
O2 C33 C34 122.03(16)
O2 C33 C32 116.70(14)
C34 C33 C32 121.24(16)
C35 C34 C33 119.80(17)
C35 C34 H34 120.1
C33 C34 H34 120.1
C36 C35 C34 120.63(16)
C36 C35 H35 119.7
C34 C35 H35 119.7
C35 C36 C31 120.19(16)
C35 C36 H36 119.9
C31 C36 H36 119.9
C42 C41 C46 121.05(14)
C42 C41 P1 118.68(12)
C46 C41 P1 119.60(12)
C43 C42 C41 120.08(16)
C43 C42 H42 120.0
C41 C42 H42 120.0
C42 C43 C44 119.60(17)
C42 C43 H43 120.2
C44 C43 H43 120.2
C43 C44 C45 120.33(17)
C43 C44 H44 119.8
C45 C44 H44 119.8
C44 C45 C46 121.31(15)
C44 C45 H45 119.3
C46 C45 H45 119.3
C45 C46 C41 117.49(14)
C45 C46 C32 121.96(14)
C41 C46 C32 120.55(14)

loop_
_geom_bond_atom_site_label_1
_geom_bond_atom_site_label_2
_geom_bond_distance
P1 O3 1.4905(13)
P1 C41 1.7972(16)
P1 C21 1.8121(16)
P1 C3 1.8128(15)
O1 C1 1.4306(19)
O1 H1O 0.86(3)
O2 C33 1.366(2)
O2 C2O 1.401(3)
C1 C11 1.519(2)
C1 C2 1.533(2)
C1 H1 0.97(2)
C2 C3 1.549(2)
C2 H2A 0.96(2)
C2 H2B 1.034(17)
C2O H2O1 0.9600
C2O H2O2 0.9600
C2O H2O3 0.9600
C3 C31 1.512(2)
C3 H3 0.998(19)
C11 C12 1.389(2)
C11 C16 1.391(2)
C12 C13 1.386(3)
C12 H12 0.9300
C13 C14 1.383(3)
C13 H13 0.9300
C14 C15 1.380(3)
C14 H14 0.9300
C15 C16 1.394(3)
C15 H15 0.9300
C16 H16 0.9300
C21 C22 1.390(2)
C21 C26 1.401(2)
C22 C23 1.391(2)
C22 H22 0.9300
C23 C24 1.386(3)
C23 H23 0.9300
C24 C25 1.372(3)
C24 H24 0.9300
C25 C26 1.386(3)
C25 H25 0.9300
C26 H26 0.9300
C31 C36 1.400(2)
C31 C32 1.410(2)
C32 C33 1.412(2)
C32 C46 1.495(2)
C33 C34 1.391(2)
C34 C35 1.382(3)
C34 H34 0.9300
C35 C36 1.376(3)
C35 H35 0.9300
C36 H36 0.9300
C41 C42 1.393(2)
C41 C46 1.407(2)
C42 C43 1.385(3)
C42 H42 0.9300
C43 C44 1.386(3)
C43 H43 0.9300
C44 C45 1.388(2)
C44 H44 0.9300
C45 C46 1.397(2)
C45 H45 0.9300
